data_2023478
loop_
_publ_author_name
'N&#xe4;ther, Christian'
'Boeckmann, Jan'

_publ_section_title
;
 Synthesis, crystal structure and thermal properties of
 di-aqua-bis-(4-methyl-pyridine-&#x3ba;<i>N</i>)bis-(thio-cyanato-&#x3ba;<i>N</i>)cobalt(II).
;
_journal_coeditor_code HB8129
_journal_issue 'Pt 5'
_journal_name_full 'Acta crystallographica. Section E, Crystallographic communications'
_journal_page_first 420
_journal_page_last 424
_journal_paper_doi 10.1107/S2056989025003469
_journal_volume 81
_journal_year 2025
_chemical_formula_iupac '[Co (N C S)2 (C6 H7 N1)2 (H2 O1)2]'
_chemical_formula_moiety 'C14 H18 Co N4 O2 S2'
_chemical_formula_sum 'C14 H18 Co N4 O2 S2'
_chemical_formula_weight 397.37
_chemical_name_systematic
;
Diaquabis(4-methylpyridine-\k<i>N</i>)bis(thiocyanato-\k<i>N</i>)cobalt(II)
;
_space_group_crystal_system monoclinic
_space_group_IT_number 14
_space_group_name_Hall '-P 2ybc'
_space_group_name_H-M_alt 'P 1 21/c 1'
_atom_sites_solution_hydrogens mixed
_atom_sites_solution_primary dual
_audit_creation_method
;
Olex2 1.3-ac4
(compiled 2020.03.28 svn.rd84adfe8 for Rigaku Oxford Diffraction, GUI svn.r6032)
;
_cell_angle_alpha 90
_cell_angle_beta 103.379(10)
_cell_angle_gamma 90
_cell_formula_units_Z 2
_cell_length_a 10.1901(6)
_cell_length_b 12.2379(10)
_cell_length_c 7.6165(9)
_cell_measurement_reflns_used 5888
_cell_measurement_temperature 200(2)
_cell_measurement_theta_max 28.071
_cell_measurement_theta_min 2.644
_cell_volume 924.04(15)
_computing_cell_refinement
;
X-Area (Stoe, 2008)
;
_computing_data_collection
;
X-Area (Stoe, 2008)
;
_computing_data_reduction
;
X-Area (Stoe, 2008)
;
_computing_molecular_graphics
;
DIAMOND (Brandenburg, 1999) and XP in SHELXTL-PC (Sheldrick,
2008)
;
_computing_publication_material
;
Publcif (Westrip, 2010)
;
_computing_structure_refinement
;
SHELXL  (Sheldrick, 2015b)
;
_computing_structure_solution
;
<i>SHELXT</i>  (Sheldrick, 2015a)
;
_diffrn_ambient_temperature 200.15
_diffrn_measured_fraction_theta_full 0.992
_diffrn_measured_fraction_theta_max 0.980
_diffrn_measurement_device_type 'Stoe IPDS-2'
_diffrn_measurement_method 'omega scans'
_diffrn_radiation_type MoK\a
_diffrn_radiation_wavelength 0.71073
_diffrn_reflns_av_unetI/netI 0.0245
_diffrn_reflns_limit_h_max 13
_diffrn_reflns_limit_h_min -13
_diffrn_reflns_limit_k_max 16
_diffrn_reflns_limit_k_min -16
_diffrn_reflns_limit_l_max 9
_diffrn_reflns_limit_l_min 0
_diffrn_reflns_number 2179
_diffrn_reflns_theta_full 25.242
_diffrn_reflns_theta_max 28.071
_diffrn_reflns_theta_min 2.644
_exptl_absorpt_coefficient_mu 1.167
_exptl_absorpt_correction_T_max 0.8134
_exptl_absorpt_correction_T_min 0.7925
_exptl_absorpt_correction_type numerical
_exptl_absorpt_process_details
;
(X-Shape and X-Red32; Stoe, 2008)
;
_exptl_crystal_colour 'light blue'
_exptl_crystal_density_diffrn 1.428
_exptl_crystal_description block
_exptl_crystal_F_000 410
_exptl_crystal_size_max 0.30
_exptl_crystal_size_mid 0.22
_exptl_crystal_size_min 0.21
_refine_diff_density_max 1.233
_refine_diff_density_min -0.562
_refine_ls_extinction_coef 0.044(9)
_refine_ls_extinction_expression Fc^*^=kFc[1+0.001xFc^2^\l^3^/sin(2\q)]^-1/4^
_refine_ls_extinction_method
;
<i>SHELXL2016/6</i> (Sheldrick 2015b)
;
_refine_ls_goodness_of_fit_ref 1.043
_refine_ls_hydrogen_treatment mixed
_refine_ls_matrix_type full
_refine_ls_number_parameters 117
_refine_ls_number_reflns 2179
_refine_ls_number_restraints 0
_refine_ls_restrained_S_all 1.043
_refine_ls_R_factor_all 0.0519
_refine_ls_R_factor_gt 0.0471
_refine_ls_shift/su_max 0.000
_refine_ls_shift/su_mean 0.000
_refine_ls_structure_factor_coef Fsqd
_refine_ls_weighting_details 'w=1/[\s^2^(Fo^2^)+(0.1088P)^2^] where P=(Fo^2^+2Fc^2^)/3'
_refine_ls_weighting_scheme calc
_refine_ls_wR_factor_gt 0.1392
_refine_ls_wR_factor_ref 0.1427
_reflns_number_gt 1822
_reflns_number_total 2179
_reflns_threshold_expression 'I > 2\s(I)'
_cod_data_source_file hb8129.cif
_cod_data_source_block I
_cod_depositor_comments 'Adding full bibliography for 2023478.cif.'
_cod_database_code 2023478
_shelx_space_group_comment
;
The symmetry employed for this shelxl refinement is uniquely defined
by the following loop, which should always be used as a source of
symmetry information in preference to the above space-group names.
They are only intended as comments.
;

loop_
_space_group_symop_operation_xyz
'x, y, z'
'-x, y+1/2, -z+1/2'
'-x, -y, -z'
'x, -y-1/2, z-1/2'

loop_
_atom_site_type_symbol
_atom_site_label
_atom_site_fract_x
_atom_site_fract_y
_atom_site_fract_z
_atom_site_U_iso_or_equiv
_atom_site_adp_type
_atom_site_calc_flag
_atom_site_occupancy
_atom_site_disorder_assembly
_atom_site_disorder_group
Co Co1 0.500000 0.000000 0.000000 0.0221(2) Uani d 1 . .
N N1 0.5788(3) -0.0691(2) 0.2534(4) 0.0319(6) Uani d 1 . .
C C1 0.6496(3) -0.1080(2) 0.3783(4) 0.0227(6) Uani d 1 . .
S S1 0.75122(7) -0.16385(6) 0.55520(11) 0.0295(2) Uani d 1 . .
O O1 0.3604(2) 0.09689(18) 0.0952(4) 0.0357(5) Uani d 1 . .
H H1A 0.351(4) 0.100(3) 0.218(6) 0.032(10) Uiso d 1 . .
H H1B 0.333(5) 0.161(4) 0.032(7) 0.061(14) Uiso d 1 . .
N N11 0.6515(2) 0.12690(18) 0.0581(4) 0.0262(5) Uani d 1 . .
C C11 0.7790(3) 0.1036(2) 0.1405(5) 0.0327(7) Uani d 1 . .
H H11 0.803034 0.029241 0.164939 0.039 Uiso calc 1 . .
C C12 0.8776(3) 0.1823(3) 0.1920(5) 0.0352(7) Uani d 1 . .
H H12 0.966985 0.161295 0.249329 0.042 Uiso calc 1 . .
C C13 0.8462(3) 0.2924(2) 0.1600(5) 0.0326(7) Uani d 1 . .
C C14 0.7142(3) 0.3165(2) 0.0721(5) 0.0326(7) Uani d 1 . .
H H14 0.687692 0.390105 0.044934 0.039 Uiso calc 1 . .
C C15 0.6213(3) 0.2326(2) 0.0241(5) 0.0294(6) Uani d 1 . .
H H15 0.531593 0.251015 -0.036086 0.035 Uiso calc 1 . .
C C16 0.9504(4) 0.3801(3) 0.2155(7) 0.0495(10) Uani d 1 . .
H H16A 0.916053 0.449122 0.157288 0.074 Uiso calc 1 . .
H H16B 1.032996 0.359451 0.178640 0.074 Uiso calc 1 . .
H H16C 0.970268 0.389082 0.346878 0.074 Uiso calc 1 . .

loop_
_atom_site_aniso_label
_atom_site_aniso_U_11
_atom_site_aniso_U_22
_atom_site_aniso_U_33
_atom_site_aniso_U_12
_atom_site_aniso_U_13
_atom_site_aniso_U_23
Co1 0.0262(3) 0.0165(3) 0.0219(3) 0.00175(17) 0.0019(2) 0.00247(18)
N1 0.0395(13) 0.0261(11) 0.0262(13) -0.0018(10) -0.0002(11) 0.0060(10)
C1 0.0284(12) 0.0190(11) 0.0211(13) -0.0054(9) 0.0068(10) -0.0017(10)
S1 0.0286(4) 0.0301(4) 0.0255(4) -0.0001(3) -0.0025(3) 0.0029(3)
O1 0.0472(13) 0.0261(10) 0.0374(14) 0.0112(9) 0.0171(11) 0.0031(9)
N11 0.0259(11) 0.0191(10) 0.0314(13) 0.0022(8) 0.0024(10) 0.0020(9)
C11 0.0273(14) 0.0238(13) 0.0430(19) 0.0030(11) -0.0001(13) 0.0049(12)
C12 0.0247(13) 0.0330(15) 0.0435(19) 0.0000(12) -0.0011(12) 0.0037(14)
C13 0.0332(15) 0.0275(14) 0.0400(18) -0.0062(12) 0.0140(13) -0.0024(12)
C14 0.0343(14) 0.0200(12) 0.0437(19) -0.0007(11) 0.0094(13) 0.0022(12)
C15 0.0252(12) 0.0221(12) 0.0399(17) 0.0035(10) 0.0055(12) 0.0049(12)
C16 0.0386(18) 0.0418(19) 0.065(3) -0.0149(15) 0.0063(17) -0.0028(18)

loop_
_atom_type_symbol
_atom_type_description
_atom_type_scat_dispersion_real
_atom_type_scat_dispersion_imag
_atom_type_scat_source
C C 0.0033 0.0016 'International Tables Vol C Tables 4.2.6.8 and 6.1.1.4'
H H 0.0000 0.0000 'International Tables Vol C Tables 4.2.6.8 and 6.1.1.4'
Co Co 0.3494 0.9721 'International Tables Vol C Tables 4.2.6.8 and 6.1.1.4'
N N 0.0061 0.0033 'International Tables Vol C Tables 4.2.6.8 and 6.1.1.4'
O O 0.0106 0.0060 'International Tables Vol C Tables 4.2.6.8 and 6.1.1.4'
S S 0.1246 0.1234 'International Tables Vol C Tables 4.2.6.8 and 6.1.1.4'

loop_
_geom_angle_atom_site_label_1
_geom_angle_atom_site_label_2
_geom_angle_atom_site_label_3
_geom_angle_site_symmetry_1
_geom_angle_site_symmetry_3
_geom_angle
_geom_angle_publ_flag
N1 Co1 N1 . 3_655 180.0 n
N1 Co1 O1 3_655 . 86.81(10) y
N1 Co1 O1 3_655 3_655 93.19(10) n
N1 Co1 O1 . . 93.19(10) y
N1 Co1 O1 . 3_655 86.81(10) ?
N1 Co1 N11 3_655 3_655 89.88(10) ?
N1 Co1 N11 3_655 . 90.12(10) y
N1 Co1 N11 . . 89.88(10) y
N1 Co1 N11 . 3_655 90.12(10) ?
O1 Co1 O1 . 3_655 180.0 n
O1 Co1 N11 . 3_655 88.16(9) y
O1 Co1 N11 3_655 . 88.16(9) ?
O1 Co1 N11 . . 91.84(9) y
O1 Co1 N11 3_655 3_655 91.84(9) ?
N11 Co1 N11 3_655 . 180.00(9) n
C1 N1 Co1 . . 163.9(3) y
N1 C1 S1 . . 179.5(3) ?
Co1 O1 H1A . . 126(2) ?
Co1 O1 H1B . . 116(3) ?
H1A O1 H1B . . 113(4) ?
C11 N11 Co1 . . 120.91(18) ?
C11 N11 C15 . . 116.8(2) ?
C15 N11 Co1 . . 122.18(19) ?
N11 C11 H11 . . 118.3 ?
N11 C11 C12 . . 123.3(3) ?
C12 C11 H11 . . 118.3 ?
C11 C12 H12 . . 119.9 ?
C11 C12 C13 . . 120.1(3) ?
C13 C12 H12 . . 119.9 ?
C12 C13 C16 . . 121.6(3) ?
C14 C13 C12 . . 116.6(3) ?
C14 C13 C16 . . 121.9(3) ?
C13 C14 H14 . . 120.1 ?
C15 C14 C13 . . 119.8(3) ?
C15 C14 H14 . . 120.1 ?
N11 C15 C14 . . 123.4(3) ?
N11 C15 H15 . . 118.3 ?
C14 C15 H15 . . 118.3 ?
C13 C16 H16A . . 109.5 ?
C13 C16 H16B . . 109.5 ?
C13 C16 H16C . . 109.5 ?
H16A C16 H16B . . 109.5 ?
H16A C16 H16C . . 109.5 ?
H16B C16 H16C . . 109.5 ?

loop_
_geom_bond_atom_site_label_1
_geom_bond_atom_site_label_2
_geom_bond_site_symmetry_2
_geom_bond_distance
_geom_bond_publ_flag
Co1 N1 . 2.090(3) y
Co1 N1 3_655 2.090(3) ?
Co1 O1 3_655 2.105(2) ?
Co1 O1 . 2.105(2) y
Co1 N11 3_655 2.162(2) ?
Co1 N11 . 2.162(2) y
N1 C1 . 1.155(4) ?
C1 S1 . 1.646(3) ?
O1 H1A . 0.96(4) ?
O1 H1B . 0.93(5) ?
N11 C11 . 1.337(4) ?
N11 C15 . 1.341(3) ?
C11 H11 . 0.9500 ?
C11 C12 . 1.381(4) ?
C12 H12 . 0.9500 ?
C12 C13 . 1.393(4) ?
C13 C14 . 1.387(4) ?
C13 C16 . 1.501(4) ?
C14 H14 . 0.9500 ?
C14 C15 . 1.387(4) ?
C15 H15 . 0.9500 ?
C16 H16A . 0.9800 ?
C16 H16B . 0.9800 ?
C16 H16C . 0.9800 ?

loop_
_geom_hbond_atom_site_label_D
_geom_hbond_atom_site_label_H
_geom_hbond_atom_site_label_A
_geom_hbond_site_symmetry_A
_geom_hbond_distance_DH
_geom_hbond_distance_HA
_geom_hbond_distance_DA
_geom_hbond_angle_DHA
O1 H1A S1 3_656 0.96(4) 2.35(4) 3.234(3) 153(3)
O1 H1B S1 2_655 0.93(5) 2.35(5) 3.252(2) 164(5)
C12 H12 S1 3_756 0.95 2.91 3.833(3) 164

loop_
_geom_torsion_atom_site_label_1
_geom_torsion_atom_site_label_2
_geom_torsion_atom_site_label_3
_geom_torsion_atom_site_label_4
_geom_torsion_site_symmetry_1
_geom_torsion_site_symmetry_2
_geom_torsion_site_symmetry_3
_geom_torsion_site_symmetry_4
_geom_torsion
_geom_torsion_publ_flag
Co1 N11 C11 C12 . . . . -175.4(3) ?
Co1 N11 C15 C14 . . . . 175.0(3) ?
N11 C11 C12 C13 . . . . 0.5(6) ?
C11 N11 C15 C14 . . . . -0.9(5) ?
C11 C12 C13 C14 . . . . -1.4(5) ?
C11 C12 C13 C16 . . . . 179.5(4) ?
C12 C13 C14 C15 . . . . 1.1(5) ?
C13 C14 C15 N11 . . . . 0.1(6) ?
C15 N11 C11 C12 . . . . 0.6(5) ?
C16 C13 C14 C15 . . . . -179.7(4) ?

loop_
_twin_individual_id
_twin_individual_mass_fraction_refined
1 0.827(3)
2 0.173(3)
